data_1509052
loop_
_publ_author_name
'Mumme, W.G.'

_publ_section_title
;
 A note on the occurrence, composition and crystal structures of pavonite
 homologous series members 4P, 6P and 8P
;
_journal_name_full
;
Neues Jahrbuch fuer Mineralogie. Monatshefte (Band=Jahr) (1950-)
;
_journal_page_first 193
_journal_page_last 204
_journal_volume 1990
_journal_year 1990
_chemical_formula_sum 'Ag0.88 Bi3.5 Cu0.22 Pb0.9 S6.5'
_chemical_name_systematic
;
Copper silver lead bismuth sulfide (0.2/0.9/0.9/3.5/6.5)
;
_space_group_IT_number 12
_symmetry_space_group_name_Hall '-C 2y'
_symmetry_space_group_name_H-M 'C 1 2/m 1'
_cell_angle_alpha 90
_cell_angle_beta 94.5
_cell_angle_gamma 90
_cell_formula_units_Z 4
_cell_length_a 13.41
_cell_length_b 4.05
_cell_length_c 21.50999
_cell_volume 1164.617
_citation_journal_id_ASTM NJMMAW
_cod_data_source_file silver0-1_184.cif
_cod_data_source_block Ag0.88Bi3.5Cu0.22Pb0.9S6.5
_cod_database_code 1509052

loop_
_symmetry_equiv_pos_as_xyz
x,y,z
-x,y,-z
-x,-y,-z
x,-y,z
x+1/2,y+1/2,z
-x+1/2,y+1/2,-z
-x+1/2,-y+1/2,-z
x+1/2,-y+1/2,z

loop_
_atom_site_label
_atom_site_type_symbol
_atom_site_fract_x
_atom_site_fract_y
_atom_site_fract_z
_atom_site_occupancy
Pb1 Pb+2 0.1374 0.5 0.0415 0.3
S7 S-2 0.1655 0 0.4656 1
S2 S-2 0.2828 0 0.085 1
Bi2 Bi+2 0.4165 0.5 0.126 0.7
Ag2 Ag+1 0.2643 0.5 0.4119 0.2
Pb2 Pb+2 0.4165 0.5 0.126 0.3
Bi5 Bi+2 0.2643 0.5 0.4119 0.8
Pb3 Pb+2 0.2013 0 0.2051 0.3
Bi4 Bi+2 0.4844 0 0.2864 0.6
S3 S-2 0.0624 0.5 0.1658 1
Ag1 Ag+1 0.4844 0 0.2864 0.4
Ag3 Ag+1 0 0.5 0.5 0.56
Bi3 Bi+2 0.2013 0 0.2051 0.7
S1 S-2 0 0 0 1
Cu1 Cu+1 0.465 0.5 0.448 0.22
S4 S-2 0.3388 0.5 0.2458 1
S5 S-2 0.125 0 0.3275 1
Bi1 Bi+2 0.1374 0.5 0.0415 0.7
S6 S-2 0.4154 0 0.3957 1
